data_9014847
loop_
_publ_author_name
'Wylie, E. M.'
'Burns, P. C.'

_publ_section_title
;
 Crystal structures of six new uranyl selenate and selenite compounds and
 their relationship with uranyl mineral structures
 Note: Compound 4
;
_journal_name_full 'The Canadian Mineralogist'
_journal_page_first 147
_journal_page_last 157
_journal_paper_doi 10.3749/canmin.50.1.147
_journal_volume 50
_journal_year 2012
_chemical_compound_source Synthetic
_chemical_formula_sum 'Cs2 H9.5 O37.75 Se4 U7'
_space_group_IT_number 11
_symmetry_space_group_name_Hall '-P 2yb'
_symmetry_space_group_name_H-M 'P 1 21/m 1'
_cell_angle_alpha 90
_cell_angle_beta 91.1710
_cell_angle_gamma 90
_cell_formula_units_Z 2
_cell_length_a 9.1381
_cell_length_b 15.0098
_cell_length_c 15.1732
_cell_volume 2080.737
_database_code_amcsd 0019088
_exptl_crystal_density_diffrn 4.567
_cod_original_formula_sum 'U7 Se4 Cs2 O37.75 H9.5'
_cod_database_code 9014847
_amcsd_formula_title U7Se4Cs2O39

loop_
_space_group_symop_operation_xyz
x,y,z
x,1/2-y,z
-x,1/2+y,-z
-x,-y,-z

loop_
_atom_site_aniso_label
_atom_site_aniso_U_11
_atom_site_aniso_U_22
_atom_site_aniso_U_33
_atom_site_aniso_U_12
_atom_site_aniso_U_13
_atom_site_aniso_U_23
U1 0.01460 0.04120 0.02190 -0.00080 0.00480 -0.00440
U2 0.02210 0.05680 0.01810 0.01460 0.00630 0.00870
U3 0.01320 0.08090 0.01630 0.00160 0.00070 -0.01170
U4 0.01500 0.09880 0.01860 -0.00710 -0.00020 0.01710
Se1 0.01210 0.04820 0.01350 0.00010 0.00150 -0.00040
Se2 0.01830 0.07120 0.02020 0.00460 -0.00360 -0.00590
Cs1 0.04200 0.04100 0.06300 0.00000 0.00800 0.00000
Cs2A 0.05700 0.03600 0.05900 0.00000 -0.00900 0.00000
Cs2B 0.21200 0.02700 0.05900 0.00000 -0.05000 0.00000
Cs3 0.06700 0.03300 0.07100 0.00000 -0.03700 0.00000
Cs4 0.09400 0.02400 0.03800 0.00000 0.00100 0.00000
Cs5 0.06300 0.03900 0.06100 0.00000 0.01000 0.00000

loop_
_atom_site_label
_atom_site_fract_x
_atom_site_fract_y
_atom_site_fract_z
_atom_site_occupancy
_atom_site_U_iso_or_equiv
_atom_site_type_symbol
_atom_site_attached_hydrogens
U1 0.80626 0.01656 0.45525 1.00000 0.02585 U 0
U2 0.67936 -0.04146 0.17276 1.00000 0.03230 U 0
U3 0.06253 -0.00624 0.26598 1.00000 0.03680 U 0
U4 0.00000 0.00000 0.00000 1.00000 0.04410 U 0
Se1 0.56625 0.01501 0.64587 1.00000 0.02460 Se 0
Se2 0.34420 0.04055 0.08076 1.00000 0.03660 Se 0
Cs1 0.33870 -0.25000 0.16790 0.50000 0.04830 Cs 0
Cs2A 0.14520 0.25000 0.39630 0.50000 0.05080 Cs 0
Cs2B 0.24800 0.25000 0.37960 0.25000 0.10000 Cs 0
Cs3 0.83640 0.25000 0.16190 0.25000 0.05700 Cs 0
Cs4 0.62510 0.25000 0.30260 0.25000 0.05200 Cs 0
Cs5 -0.00180 -0.25000 0.12190 0.25000 0.05400 Cs 0
O1 0.44780 -0.04850 0.09680 1.00000 0.02600 O 0
O2 0.49700 0.08430 0.71670 1.00000 0.03100 O 0
O3 0.75600 -0.09420 0.48150 1.00000 0.04000 O 0
O4 0.27020 0.02350 -0.02010 1.00000 0.04100 O 0
O5 0.44040 -0.05110 0.60780 1.00000 0.03400 O 0
O6 0.04620 -0.02100 0.41880 1.00000 0.04500 O 0
O7 0.69120 -0.04770 0.69330 1.00000 0.03200 O 0
O8 0.64230 0.07300 0.56800 1.00000 0.03300 O 0
O9 0.84170 0.12940 0.43150 1.00000 0.04100 O 0
O10 0.65140 0.07420 0.18460 1.00000 0.04300 O 0
Wat11 0.48000 0.25000 0.49270 1.00000 0.08000 O 2
O12 0.81590 -0.04410 0.30840 1.00000 0.04400 O 0
O13 0.01780 0.10640 0.26650 1.00000 0.06000 O 0
O14 0.91800 -0.02280 0.14210 0.50000 0.02400 O 0
Wat15 0.95400 0.25000 0.58170 1.00000 0.07900 O 2
O16 0.18680 0.01600 0.12930 1.00000 0.06300 O 0
O17 0.97040 0.11440 0.01410 1.00000 0.06600 O 0
O18 0.11690 -0.11970 0.26720 1.00000 0.06300 O 0
O19 0.69400 -0.15650 0.16080 1.00000 0.07200 O 0
Wat20 0.22500 0.25000 0.65870 1.00000 0.08500 O 2
Wat21 0.35000 -0.25000 0.19060 0.50000 0.00100 O 2
Wat22 0.69900 0.25000 0.28820 1.00000 0.04200 O 2
Wat23 0.81900 0.25000 0.14530 0.25000 0.01100 O 2

loop_
_cod_changelog_entry_id
_cod_changelog_entry_author
_cod_changelog_entry_date
_cod_changelog_entry_text
1
;cod-tools version 3.8.0
Id: cif_guess_AMCSD_atom_types 9574 2023-05-10 09:00:05Z saulius
;
2023-05-10T18:55:34+03:00
;Derived atom types and hydrogen counts
from atom names that follow the AMCSD naming convention
(Wat == water, O-H == hydroxyl).
;

loop_
_cod_related_entry_id
_cod_related_entry_database
_cod_related_entry_code
1 AMCSD 0019088
